data_7104654
loop_
_publ_author_name
'White, Kiley A'
'Chengelis, Demetra A'
'Zeller, Matthias'
'Geib, Steven J'
'Szakos, Jessica'
'Petoud, St\'ephane'
'Rosi, Nathaniel L'

_publ_section_title
;
 Near-infrared emitting ytterbium metal-organic frameworks with tunable
 excitation properties.
;
_journal_issue 30
_journal_name_full 'Chemical communications (Cambridge, England)'
_journal_page_first 4506
_journal_page_last 4508
_journal_paper_doi 10.1039/b909658b
_journal_volume 34
_journal_year 2009
_chemical_formula_moiety 'C78 H60 O18 Yb2'
_chemical_formula_sum 'C78 H60 O18 Yb2'
_chemical_formula_weight 1631.34
_chemical_name_common Yb-PVDC-2
_chemical_name_systematic
;
?
;
_space_group_IT_number 52
_symmetry_cell_setting orthorhombic
_symmetry_space_group_name_Hall '-P 2a 2bc'
_symmetry_space_group_name_H-M 'P n n a'
_atom_sites_solution_hydrogens geom
_atom_sites_solution_primary direct
_atom_sites_solution_secondary difmap
_audit_creation_method SHELXL-97
_cell_angle_alpha 90.00
_cell_angle_beta 90.00
_cell_angle_gamma 90.00
_cell_formula_units_Z 4
_cell_length_a 16.0798(14)
_cell_length_b 22.7096(19)
_cell_length_c 38.484(3)
_cell_measurement_reflns_used 7858
_cell_measurement_temperature 298(2)
_cell_measurement_theta_max 25.35
_cell_measurement_theta_min 3.54
_cell_volume 14053(2)
_computing_cell_refinement 'Apex2 v2.1-4'
_computing_data_collection 'Apex2 v2.1-4 (Bruker, 2007)'
_computing_data_reduction 'Apex2 v2.1-4'
_computing_molecular_graphics 'SHELXTL 6.14'
_computing_publication_material 'SHELXTL 6.14'
_computing_structure_refinement 'SHELXTL 6.14'
_computing_structure_solution 'SHELXTL 6.14 (Bruker, 2000-2003)'
_diffrn_ambient_temperature 298(2)
_diffrn_measured_fraction_theta_full 0.998
_diffrn_measured_fraction_theta_max 0.998
_diffrn_measurement_device_type 'Bruker APEX2 CCD diffractometer'
_diffrn_measurement_method '\w an \f scans'
_diffrn_radiation_monochromator graphite
_diffrn_radiation_source 'fine-focus sealed tube'
_diffrn_radiation_type MoK\a
_diffrn_radiation_wavelength 0.71073
_diffrn_reflns_av_R_equivalents 0.0580
_diffrn_reflns_av_sigmaI/netI 0.0369
_diffrn_reflns_limit_h_max 21
_diffrn_reflns_limit_h_min -21
_diffrn_reflns_limit_k_max 30
_diffrn_reflns_limit_k_min -30
_diffrn_reflns_limit_l_max 51
_diffrn_reflns_limit_l_min -51
_diffrn_reflns_number 123644
_diffrn_reflns_theta_full 28.29
_diffrn_reflns_theta_max 28.29
_diffrn_reflns_theta_min 3.44
_diffrn_standards_number 0
_exptl_absorpt_coefficient_mu 1.358
_exptl_absorpt_correction_T_max 0.543
_exptl_absorpt_correction_T_min 0.468
_exptl_absorpt_correction_type multi-scan
_exptl_absorpt_process_details 'Apex2 v2.1-4 (Bruker, 2007)'
_exptl_crystal_colour amber
_exptl_crystal_density_diffrn 0.771
_exptl_crystal_density_method 'not measured'
_exptl_crystal_description block
_exptl_crystal_F_000 3248
_exptl_crystal_size_max 0.5
_exptl_crystal_size_mid 0.45
_exptl_crystal_size_min 0.45
_refine_diff_density_max 2.921
_refine_diff_density_min -0.541
_refine_diff_density_rms 0.172
_refine_ls_extinction_method none
_refine_ls_goodness_of_fit_ref 1.028
_refine_ls_hydrogen_treatment constr
_refine_ls_matrix_type full
_refine_ls_number_parameters 529
_refine_ls_number_reflns 17435
_refine_ls_number_restraints 1228
_refine_ls_restrained_S_all 1.015
_refine_ls_R_factor_all 0.1046
_refine_ls_R_factor_gt 0.0581
_refine_ls_shift/su_max 0.003
_refine_ls_shift/su_mean 0.000
_refine_ls_structure_factor_coef Fsqd
_refine_ls_weighting_details 'calc w=1/[\s^2^(Fo^2^)+(0.1311P)^2^+49.4367P] where P=(Fo^2^+2Fc^2^)/3'
_refine_ls_weighting_scheme calc
_refine_ls_wR_factor_gt 0.2103
_refine_ls_wR_factor_ref 0.2528
_reflns_number_gt 9495
_reflns_number_total 17435
_reflns_threshold_expression I>2\s(I)
_cod_data_source_file b909658b.txt
_cod_data_source_block Yb-PVDC-2
_cod_depositor_comments
;
The following automatic conversions were performed:
'_symmetry_cell_setting' value 'Orthorhombic' changed to 'orthorhombic'
according to '/home/saulius/struct/CIF-dictionaries/cif_core.dic'
dictionary named 'cif_core.dic' version 2.4.1 from 2010-06-29.

Automatic conversion script
Id: cif_fix_enum 1527 2010-12-29 10:47:43Z saulius 
;
_cod_original_sg_symbol_H-M Pnna
_cod_database_code 7104654

loop_
_symmetry_equiv_pos_as_xyz
'x, y, z'
'-x+1/2, -y, z'
'-x+1/2, y+1/2, -z+1/2'
'x, -y+1/2, -z+1/2'
'-x, -y, -z'
'x-1/2, y, -z'
'x-1/2, -y-1/2, z-1/2'
'-x, y-1/2, z-1/2'

loop_
_atom_site_label
_atom_site_type_symbol
_atom_site_fract_x
_atom_site_fract_y
_atom_site_fract_z
_atom_site_U_iso_or_equiv
_atom_site_adp_type
_atom_site_occupancy
_atom_site_symmetry_multiplicity
_atom_site_calc_flag
_atom_site_refinement_flags
_atom_site_disorder_assembly
_atom_site_disorder_group
C1 C 0.1524(5) 0.0756(3) 0.03048(17) 0.0481(17) Uani 1 1 d DU . .
C2A C 0.183(2) 0.1165(11) 0.0583(6) 0.0549(19) Uani 0.371(11) 1 d PGDU A 1
C3A C 0.1305(16) 0.1298(10) 0.0859(7) 0.068(4) Uani 0.371(11) 1 d PGU A 1
H3AA H 0.0769 0.1144 0.0866 0.082 Uiso 0.371(11) 1 calc PR A 1
C4A C 0.1581(19) 0.1660(11) 0.1127(6) 0.084(4) Uani 0.371(11) 1 d PGU A 1
H4AA H 0.1230 0.1749 0.1311 0.100 Uiso 0.371(11) 1 calc PR A 1
C5A C 0.238(2) 0.1890(12) 0.1117(6) 0.089(3) Uani 0.371(11) 1 d PGDU A 1
C6A C 0.2906(17) 0.1757(13) 0.0841(8) 0.082(3) Uani 0.371(11) 1 d PGU A 1
H6AA H 0.3442 0.1911 0.0835 0.098 Uiso 0.371(11) 1 calc PR A 1
C7A C 0.263(2) 0.1395(13) 0.0574(6) 0.066(3) Uani 0.371(11) 1 d PGU A 1
H7AA H 0.2980 0.1306 0.0389 0.079 Uiso 0.371(11) 1 calc PR A 1
C8A C 0.2877(19) 0.2251(18) 0.1377(8) 0.101(6) Uani 0.371(11) 1 d PDU A 1
H8A H 0.3450 0.2288 0.1350 0.121 Uiso 0.371(11) 1 calc PR A 1
C9A C 0.2528(18) 0.2498(15) 0.1624(7) 0.098(6) Uani 0.371(11) 1 d PDU A 1
H9AA H 0.1950 0.2488 0.1626 0.117 Uiso 0.371(11) 1 calc PR A 1
C10A C 0.2935(15) 0.2808(13) 0.1915(5) 0.109(6) Uani 0.371(11) 1 d PGDU A 1
C11A C 0.3776(14) 0.2930(11) 0.1958(5) 0.115(6) Uani 0.371(11) 1 d PGDU A 1
C12A C 0.4054(14) 0.3205(13) 0.2259(6) 0.113(6) Uani 0.371(11) 1 d PGDU A 1
H12A H 0.4616 0.3286 0.2287 0.136 Uiso 0.371(11) 1 calc PR A 1
C13A C 0.3490(16) 0.3358(14) 0.2518(5) 0.107(6) Uani 0.371(11) 1 d PGDU A 1
C14A C 0.2649(15) 0.3236(12) 0.2475(5) 0.137(7) Uani 0.371(11) 1 d PGDU A 1
C15A C 0.2372(13) 0.2961(13) 0.2174(6) 0.120(7) Uani 0.371(11) 1 d PGDU A 1
H15A H 0.1809 0.2880 0.2146 0.144 Uiso 0.371(11) 1 calc PR A 1
O3A O 0.4492(18) 0.2796(16) 0.1722(7) 0.173(8) Uani 0.371(11) 1 d PDU A 1
O4A O 0.190(2) 0.3335(17) 0.2704(7) 0.193(9) Uani 0.371(11) 1 d PDU A 1
C16A C 0.524(3) 0.297(2) 0.2010(13) 0.185(12) Uani 0.371(11) 1 d PDU A 1
H16A H 0.5779 0.2886 0.1911 0.277 Uiso 0.371(11) 1 calc PR A 1
H16B H 0.5172 0.2744 0.2218 0.277 Uiso 0.371(11) 1 calc PR A 1
H16C H 0.5211 0.3383 0.2065 0.277 Uiso 0.371(11) 1 calc PR A 1
C17A C 0.104(2) 0.316(3) 0.2490(12) 0.212(16) Uani 0.371(11) 1 d PDU A 1
H17A H 0.0564 0.3241 0.2633 0.318 Uiso 0.371(11) 1 calc PR A 1
H17B H 0.1052 0.2754 0.2429 0.318 Uiso 0.371(11) 1 calc PR A 1
H17C H 0.1005 0.3397 0.2282 0.318 Uiso 0.371(11) 1 calc PR A 1
C18A C 0.381(2) 0.367(2) 0.2835(8) 0.105(7) Uani 0.371(11) 1 d PDU A 1
H18A H 0.3391 0.3766 0.2991 0.126 Uiso 0.371(11) 1 calc PR A 1
C19A C 0.451(2) 0.381(2) 0.2934(7) 0.107(7) Uani 0.371(11) 1 d PDU A 1
H19A H 0.4866 0.3847 0.2746 0.128 Uiso 0.371(11) 1 calc PR A 1
C2B C 0.1776(12) 0.1185(6) 0.0580(3) 0.0549(19) Uani 0.629(11) 1 d PGDU A 2
C3B C 0.1194(9) 0.1469(6) 0.0788(4) 0.068(4) Uani 0.629(11) 1 d PGU A 2
H3BA H 0.0629 0.1407 0.0751 0.082 Uiso 0.629(11) 1 calc PR A 2
C4B C 0.1455(11) 0.1847(6) 0.1050(3) 0.084(4) Uani 0.629(11) 1 d PGU A 2
H4BA H 0.1065 0.2037 0.1189 0.100 Uiso 0.629(11) 1 calc PR A 2
C5B C 0.2299(12) 0.1941(7) 0.1105(4) 0.089(3) Uani 0.629(11) 1 d PGDU A 2
C6B C 0.2882(10) 0.1657(8) 0.0897(5) 0.082(3) Uani 0.629(11) 1 d PGU A 2
H6BA H 0.3447 0.1720 0.0934 0.098 Uiso 0.629(11) 1 calc PR A 2
C7B C 0.2620(11) 0.1279(7) 0.0635(4) 0.066(3) Uani 0.629(11) 1 d PGU A 2
H7BA H 0.3010 0.1089 0.0496 0.079 Uiso 0.629(11) 1 calc PR A 2
C8B C 0.2506(11) 0.2298(10) 0.1426(5) 0.096(5) Uani 0.629(11) 1 d PDU A 2
H8BA H 0.2059 0.2429 0.1558 0.115 Uiso 0.629(11) 1 calc PR A 2
C9B C 0.3213(12) 0.2433(9) 0.1530(4) 0.106(5) Uani 0.629(11) 1 d PDU A 2
H9BA H 0.3656 0.2317 0.1390 0.127 Uiso 0.629(11) 1 calc PR A 2
C10B C 0.3429(11) 0.2760(7) 0.1853(3) 0.106(5) Uani 0.629(11) 1 d PGDU A 2
C11B C 0.4271(10) 0.2820(7) 0.1927(3) 0.134(5) Uani 0.629(11) 1 d PGDU A 2
C12B C 0.4523(8) 0.3120(8) 0.2224(4) 0.115(5) Uani 0.629(11) 1 d PGDU A 2
H12B H 0.5086 0.3160 0.2273 0.138 Uiso 0.629(11) 1 calc PR A 2
C13B C 0.3933(9) 0.3362(7) 0.2446(3) 0.102(5) Uani 0.629(11) 1 d PGDU A 2
C14B C 0.3091(8) 0.3302(7) 0.2372(3) 0.116(5) Uani 0.629(11) 1 d PGDU A 2
C15B C 0.2839(8) 0.3002(7) 0.2075(4) 0.119(5) Uani 0.629(11) 1 d PGDU A 2
H15B H 0.2276 0.2962 0.2026 0.143 Uiso 0.629(11) 1 calc PR A 2
O3B O 0.4927(14) 0.2550(10) 0.1720(5) 0.183(7) Uani 0.629(11) 1 d PDU A 2
O4B O 0.2471(12) 0.3542(9) 0.2588(5) 0.160(6) Uani 0.629(11) 1 d PDU A 2
C16B C 0.5873(19) 0.2802(16) 0.1755(9) 0.218(12) Uani 0.629(11) 1 d PDU A 2
H16D H 0.6246 0.2554 0.1626 0.327 Uiso 0.629(11) 1 calc PR A 2
H16E H 0.6034 0.2805 0.1995 0.327 Uiso 0.629(11) 1 calc PR A 2
H16F H 0.5897 0.3195 0.1664 0.327 Uiso 0.629(11) 1 calc PR A 2
C17B C 0.1582(18) 0.3352(17) 0.2392(8) 0.234(12) Uani 0.629(11) 1 d PDU A 2
H17D H 0.1120 0.3492 0.2527 0.351 Uiso 0.629(11) 1 calc PR A 2
H17E H 0.1553 0.2931 0.2373 0.351 Uiso 0.629(11) 1 calc PR A 2
H17F H 0.1564 0.3523 0.2164 0.351 Uiso 0.629(11) 1 calc PR A 2
C18B C 0.4155(14) 0.3567(12) 0.2803(5) 0.112(6) Uani 0.629(11) 1 d PDU A 2
H18B H 0.3716 0.3619 0.2957 0.134 Uiso 0.629(11) 1 calc PR A 2
C19B C 0.4855(14) 0.3674(12) 0.2914(4) 0.112(6) Uani 0.629(11) 1 d PDU A 2
H19B H 0.5320 0.3580 0.2782 0.134 Uiso 0.629(11) 1 calc PR A 2
C20 C 0.4960(8) 0.3959(6) 0.3268(3) 0.111(4) Uani 1 1 d DU . .
C21 C 0.5768(9) 0.4068(7) 0.3326(3) 0.132(5) Uani 1 1 d U A .
H21A H 0.6146 0.4011 0.3146 0.159 Uiso 1 1 calc R . .
C22 C 0.6063(7) 0.4268(5) 0.3655(2) 0.098(3) Uani 1 1 d U . .
H22A H 0.6624 0.4349 0.3689 0.118 Uiso 1 1 calc R A .
C23 C 0.5495(5) 0.4338(4) 0.39211(19) 0.059(2) Uani 1 1 d U A .
C24 C 0.4695(6) 0.4226(5) 0.3859(2) 0.081(3) Uani 1 1 d U . .
H24A H 0.4309 0.4285 0.4035 0.098 Uiso 1 1 calc R A .
C25 C 0.4429(7) 0.4026(6) 0.3542(3) 0.108(4) Uani 1 1 d U A .
H25A H 0.3870 0.3933 0.3512 0.129 Uiso 1 1 calc R . .
C26 C 0.5815(5) 0.4535(3) 0.42679(16) 0.0459(16) Uani 1 1 d U . .
C27 C 0.6362(4) 0.5984(3) 0.47091(19) 0.0439(15) Uani 1 1 d U A .
C28 C 0.6026(5) 0.65810(19) 0.47526(18) 0.072(2) Uani 1 1 d GU A .
C29 C 0.5522(5) 0.6716(3) 0.50350(18) 0.091(3) Uani 1 1 d GU . .
H29A H 0.5367 0.6422 0.5190 0.110 Uiso 1 1 calc R . .
C30 C 0.5249(5) 0.7290(3) 0.5085(2) 0.122(4) Uani 1 1 d GU B .
H30A H 0.4912 0.7381 0.5274 0.147 Uiso 1 1 calc R . .
C31 C 0.5481(6) 0.7730(2) 0.4854(3) 0.136(5) Uani 1 1 d GDU . .
C32 C 0.5985(6) 0.7595(2) 0.4571(2) 0.150(5) Uani 1 1 d GU B .
H32A H 0.6141 0.7889 0.4416 0.180 Uiso 1 1 calc R . .
C33 C 0.6258(5) 0.7021(3) 0.45208(18) 0.124(4) Uani 1 1 d GU . .
H33A H 0.6595 0.6931 0.4332 0.149 Uiso 1 1 calc R B .
C34 C 0.5256(11) 0.8357(5) 0.4945(5) 0.181(6) Uani 1 1 d DU B 1
H34A H 0.4861 0.8393 0.5120 0.217 Uiso 1 1 calc R B 1
C35 C 0.5505(12) 0.8826(5) 0.4828(6) 0.192(7) Uani 1 1 d DU B 1
H35A H 0.5923 0.8800 0.4662 0.231 Uiso 1 1 calc R B 1
C36 C 0.5225(13) 0.9432(5) 0.4917(5) 0.195(7) Uani 1 1 d DU B 1
C37 C 0.4716(14) 0.9543(6) 0.5195(5) 0.234(10) Uani 1 1 d DU . 1
H37A H 0.4494 0.9232 0.5323 0.351 Uiso 1 1 calc R . 1
C38 C 0.5464(16) 0.9888(7) 0.4715(6) 0.260(10) Uani 1 1 d DU . 1
C39 C 0.621(2) 1.0181(13) 0.4187(10) 0.393(19) Uani 1 1 d DU C 1
H39A H 0.6577 0.9999 0.4020 0.589 Uiso 1 1 calc R C 1
H39B H 0.6505 1.0493 0.4303 0.589 Uiso 1 1 calc R C 1
H39C H 0.5737 1.0339 0.4069 0.589 Uiso 1 1 calc R C 1
O9 O 0.5943(15) 0.9737(7) 0.4444(7) 0.327(10) Uani 1 1 d DU C 1
O1 O 0.2035(3) 0.0583(2) 0.00894(12) 0.0534(13) Uani 1 1 d U . .
O2 O 0.0765(3) 0.0609(3) 0.03027(14) 0.0670(16) Uani 1 1 d U . .
O5 O 0.6560(3) 0.4672(2) 0.43007(11) 0.0502(12) Uani 1 1 d U A .
O6 O 0.5284(3) 0.4545(2) 0.45129(12) 0.0573(13) Uani 1 1 d U A .
O7 O 0.6114(3) 0.5554(2) 0.48979(12) 0.0461(11) Uani 1 1 d U A .
O8 O 0.6940(3) 0.5901(2) 0.44949(14) 0.0584(13) Uani 1 1 d U A .
Yb1 Yb 0.7500 0.5000 0.467417(8) 0.02925(12) Uani 1 2 d S . .
Yb2 Yb 0.5000 0.5000 0.5000 0.03212(12) Uani 1 2 d S . .

loop_
_atom_site_aniso_label
_atom_site_aniso_U_11
_atom_site_aniso_U_22
_atom_site_aniso_U_33
_atom_site_aniso_U_23
_atom_site_aniso_U_13
_atom_site_aniso_U_12
C1 0.058(4) 0.052(4) 0.034(3) -0.015(3) -0.004(3) -0.004(3)
C2A 0.060(4) 0.066(4) 0.038(3) -0.023(3) -0.008(3) -0.009(4)
C3A 0.078(6) 0.076(7) 0.052(6) -0.024(5) -0.005(5) 0.003(6)
C4A 0.103(7) 0.084(8) 0.065(6) -0.040(6) -0.003(5) 0.005(6)
C5A 0.104(6) 0.095(6) 0.068(5) -0.045(4) -0.022(4) -0.009(5)
C6A 0.085(5) 0.088(7) 0.071(6) -0.029(5) -0.023(5) -0.020(5)
C7A 0.076(5) 0.073(7) 0.049(6) -0.019(5) -0.013(4) -0.011(5)
C8A 0.108(12) 0.111(11) 0.084(10) -0.041(9) -0.019(10) -0.008(10)
C9A 0.109(12) 0.103(11) 0.082(10) -0.039(9) -0.022(10) -0.011(11)
C10A 0.126(11) 0.114(11) 0.088(10) -0.038(9) -0.037(10) -0.008(11)
C11A 0.131(10) 0.127(10) 0.087(9) -0.047(9) -0.017(9) -0.001(10)
C12A 0.135(11) 0.118(10) 0.087(10) -0.044(9) -0.023(9) -0.007(10)
C13A 0.120(10) 0.114(10) 0.086(10) -0.037(9) -0.020(9) -0.014(10)
C14A 0.147(10) 0.149(12) 0.116(11) -0.035(10) -0.011(10) -0.012(11)
C15A 0.136(12) 0.125(12) 0.099(11) -0.027(10) -0.017(10) -0.019(11)
O3A 0.199(15) 0.195(16) 0.125(13) -0.071(14) -0.008(13) 0.016(15)
O4A 0.201(16) 0.218(18) 0.159(16) -0.043(16) 0.039(14) -0.018(17)
C16A 0.164(15) 0.203(18) 0.188(18) -0.011(15) -0.021(14) -0.013(15)
C17A 0.192(18) 0.23(2) 0.22(2) -0.004(17) 0.015(16) -0.026(17)
C18A 0.110(12) 0.117(12) 0.088(11) -0.030(10) -0.020(10) -0.005(11)
C19A 0.114(12) 0.128(13) 0.078(10) -0.041(10) -0.033(10) -0.004(11)
C2B 0.060(4) 0.066(4) 0.038(3) -0.023(3) -0.008(3) -0.009(4)
C3B 0.078(6) 0.076(7) 0.052(6) -0.024(5) -0.005(5) 0.003(6)
C4B 0.103(7) 0.084(8) 0.065(6) -0.040(6) -0.003(5) 0.005(6)
C5B 0.104(6) 0.095(6) 0.068(5) -0.045(4) -0.022(4) -0.009(5)
C6B 0.085(5) 0.088(7) 0.071(6) -0.029(5) -0.023(5) -0.020(5)
C7B 0.076(5) 0.073(7) 0.049(6) -0.019(5) -0.013(4) -0.011(5)
C8B 0.108(10) 0.104(9) 0.076(8) -0.054(7) -0.013(8) -0.004(9)
C9B 0.114(10) 0.116(10) 0.086(9) -0.042(8) -0.021(8) -0.023(9)
C10B 0.120(9) 0.115(9) 0.083(8) -0.045(7) -0.026(8) -0.009(9)
C11B 0.155(10) 0.156(10) 0.089(9) -0.059(8) -0.006(9) -0.002(9)
C12B 0.145(10) 0.127(10) 0.073(8) -0.044(8) -0.008(8) 0.001(10)
C13B 0.120(9) 0.114(9) 0.072(8) -0.043(7) -0.031(7) -0.016(8)
C14B 0.133(9) 0.127(9) 0.088(8) -0.046(7) -0.029(8) -0.019(9)
C15B 0.130(9) 0.128(10) 0.100(9) -0.035(8) -0.036(8) -0.015(9)
O3B 0.199(13) 0.211(15) 0.140(11) -0.087(11) 0.032(12) 0.037(12)
O4B 0.174(12) 0.179(13) 0.127(11) -0.084(10) -0.007(9) -0.040(10)
C16B 0.200(15) 0.251(19) 0.203(18) -0.033(15) 0.004(15) 0.020(15)
C17B 0.185(15) 0.261(19) 0.256(19) 0.023(16) -0.031(15) -0.026(15)
C18B 0.121(11) 0.129(10) 0.085(8) -0.042(8) -0.030(8) -0.013(10)
C19B 0.122(12) 0.140(12) 0.072(8) -0.042(8) -0.033(8) -0.006(10)
C20 0.116(8) 0.158(9) 0.060(6) -0.045(6) -0.023(6) -0.023(7)
C21 0.134(9) 0.219(12) 0.044(5) -0.059(7) 0.005(6) -0.031(9)
C22 0.086(6) 0.164(10) 0.044(5) -0.049(6) 0.003(4) -0.020(7)
C23 0.065(5) 0.075(5) 0.038(4) -0.027(4) -0.008(3) 0.000(4)
C24 0.064(5) 0.120(8) 0.061(5) -0.033(5) -0.012(4) -0.010(5)
C25 0.080(7) 0.163(10) 0.080(7) -0.040(7) -0.027(5) -0.021(7)
C26 0.059(4) 0.050(4) 0.029(3) -0.011(3) -0.008(3) 0.007(3)
C27 0.047(4) 0.030(3) 0.055(4) 0.003(3) -0.007(3) 0.006(3)
C28 0.087(6) 0.031(4) 0.096(6) 0.003(4) 0.014(5) 0.016(4)
C29 0.109(8) 0.046(5) 0.120(8) -0.009(5) 0.037(6) 0.011(5)
C30 0.121(9) 0.066(7) 0.180(11) -0.015(7) 0.046(8) 0.026(7)
C31 0.142(10) 0.052(6) 0.215(13) 0.002(7) 0.028(9) 0.035(7)
C32 0.187(12) 0.055(6) 0.208(13) 0.055(8) 0.055(10) 0.034(7)
C33 0.163(11) 0.046(5) 0.163(10) 0.028(6) 0.057(9) 0.007(6)
C34 0.177(13) 0.064(7) 0.302(17) -0.020(9) 0.005(13) 0.039(9)
C35 0.203(15) 0.054(7) 0.321(17) 0.000(10) 0.028(14) 0.031(9)
C36 0.228(16) 0.049(7) 0.308(18) -0.013(9) 0.050(14) 0.047(9)
C37 0.28(2) 0.066(9) 0.35(2) -0.009(12) 0.077(18) 0.033(12)
C38 0.32(2) 0.076(9) 0.39(2) -0.019(12) 0.135(18) 0.054(13)
C39 0.55(5) 0.16(2) 0.47(4) 0.05(2) 0.19(4) -0.05(3)
O9 0.42(2) 0.107(10) 0.45(2) 0.014(13) 0.178(19) 0.050(13)
O1 0.054(3) 0.062(3) 0.044(3) -0.023(2) 0.003(2) -0.005(3)
O2 0.054(3) 0.086(4) 0.061(3) -0.030(3) 0.002(3) -0.019(3)
O5 0.052(3) 0.065(3) 0.034(2) -0.012(2) -0.013(2) 0.004(3)
O6 0.069(3) 0.067(3) 0.036(3) -0.015(2) 0.000(2) -0.004(3)
O7 0.055(3) 0.036(2) 0.047(3) 0.001(2) -0.004(2) -0.004(2)
O8 0.069(4) 0.046(3) 0.060(3) 0.010(2) 0.012(3) 0.010(3)
Yb1 0.0360(2) 0.02731(18) 0.02443(18) 0.000 0.000 0.00202(17)
Yb2 0.0335(2) 0.0332(2) 0.0297(2) -0.00162(17) -0.00199(12) 0.00434(17)

loop_
_atom_type_symbol
_atom_type_description
_atom_type_scat_dispersion_real
_atom_type_scat_dispersion_imag
_atom_type_scat_source
C C 0.0033 0.0016 'International Tables Vol C Tables 4.2.6.8 and 6.1.1.4'
H H 0.0000 0.0000 'International Tables Vol C Tables 4.2.6.8 and 6.1.1.4'
N N 0.0061 0.0033 'International Tables Vol C Tables 4.2.6.8 and 6.1.1.4'
O O 0.0106 0.0060 'International Tables Vol C Tables 4.2.6.8 and 6.1.1.4'
Yb Yb -0.3850 5.5486 'International Tables Vol C Tables 4.2.6.8 and 6.1.1.4'

loop_
_geom_angle_atom_site_label_1
_geom_angle_atom_site_label_2
_geom_angle_atom_site_label_3
_geom_angle
_geom_angle_site_symmetry_1
_geom_angle_site_symmetry_3
_geom_angle_publ_flag
O1 C1 O2 123.8(6) . . ?
O1 C1 C2B 120.2(10) . . ?
O2 C1 C2B 116.0(9) . . ?
O1 C1 C2A 117.3(14) . . ?
O2 C1 C2A 118.9(14) . . ?
C3A C2A C7A 120.0 . . ?
C3A C2A C1 119(2) . . ?
C7A C2A C1 121(2) . . ?
C4A C3A C2A 120.0 . . ?
C4A C3A H3AA 120.0 . . ?
C2A C3A H3AA 120.0 . . ?
C5A C4A C3A 120.0 . . ?
C5A C4A H4AA 120.0 . . ?
C3A C4A H4AA 120.0 . . ?
C6A C5A C4A 120.0 . . ?
C6A C5A C8A 108(2) . . ?
C4A C5A C8A 132(2) . . ?
C7A C6A C5A 120.0 . . ?
C7A C6A H6AA 120.0 . . ?
C5A C6A H6AA 120.0 . . ?
C6A C7A C2A 120.0 . . ?
C6A C7A H7AA 120.0 . . ?
C2A C7A H7AA 120.0 . . ?
C9A C8A C5A 121(2) . . ?
C9A C8A H8A 119.6 . . ?
C5A C8A H8A 119.6 . . ?
C8A C9A C10A 127(2) . . ?
C8A C9A H9AA 116.7 . . ?
C10A C9A H9AA 116.7 . . ?
C11A C10A C15A 120.0 . . ?
C11A C10A C9A 128.0(18) . . ?
C15A C10A C9A 112.0(18) . . ?
C12A C11A C10A 120.0 . . ?
C12A C11A O3A 110.4(13) . . ?
C10A C11A O3A 129.6(13) . . ?
C13A C12A C11A 120.0 . . ?
C13A C12A H12A 120.0 . . ?
C11A C12A H12A 120.0 . . ?
C12A C13A C14A 120.0 . . ?
C12A C13A C18A 118(2) . . ?
C14A C13A C18A 122(2) . . ?
C15A C14A C13A 120.0 . . ?
C15A C14A O4A 107.1(14) . . ?
C13A C14A O4A 132.9(14) . . ?
C14A C15A C10A 120.0 . . ?
C14A C15A H15A 120.0 . . ?
C10A C15A H15A 120.0 . . ?
C11A O3A C16A 96(2) . . ?
C14A O4A C17A 110.0(16) . . ?
O3A C16A H16A 109.5 . . ?
O3A C16A H16B 109.5 . . ?
H16A C16A H16B 109.5 . . ?
O3A C16A H16C 109.5 . . ?
H16A C16A H16C 109.5 . . ?
H16B C16A H16C 109.5 . . ?
O4A C17A H17A 109.5 . . ?
O4A C17A H17B 109.5 . . ?
H17A C17A H17B 109.5 . . ?
O4A C17A H17C 109.5 . . ?
H17A C17A H17C 109.5 . . ?
H17B C17A H17C 109.5 . . ?
C19A C18A C13A 134(3) . . ?
C19A C18A H18A 113.1 . . ?
C13A C18A H18A 113.1 . . ?
C18A C19A C20 140(3) . . ?
C18A C19A H19A 110.2 . . ?
C20 C19A H19A 110.2 . . ?
C3B C2B C7B 120.0 . . ?
C3B C2B C1 121.8(12) . . ?
C7B C2B C1 118.2(12) . . ?
C2B C3B C4B 120.0 . . ?
C2B C3B H3BA 120.0 . . ?
C4B C3B H3BA 120.0 . . ?
C3B C4B C5B 120.0 . . ?
C3B C4B H4BA 120.0 . . ?
C5B C4B H4BA 120.0 . . ?
C6B C5B C4B 120.0 . . ?
C6B C5B C8B 124.7(14) . . ?
C4B C5B C8B 114.8(14) . . ?
C7B C6B C5B 120.0 . . ?
C7B C6B H6BA 120.0 . . ?
C5B C6B H6BA 120.0 . . ?
C6B C7B C2B 120.0 . . ?
C6B C7B H7BA 120.0 . . ?
C2B C7B H7BA 120.0 . . ?
C9B C8B C5B 126.5(17) . . ?
C9B C8B H8BA 116.7 . . ?
C5B C8B H8BA 116.7 . . ?
C8B C9B C10B 127.2(17) . . ?
C8B C9B H9BA 116.4 . . ?
C10B C9B H9BA 116.4 . . ?
C11B C10B C15B 120.0 . . ?
C11B C10B C9B 116.5(12) . . ?
C15B C10B C9B 123.5(12) . . ?
C12B C11B C10B 120.0 . . ?
C12B C11B O3B 116.4(11) . . ?
C10B C11B O3B 123.5(11) . . ?
C11B C12B C13B 120.0 . . ?
C11B C12B H12B 120.0 . . ?
C13B C12B H12B 120.0 . . ?
C14B C13B C12B 120.0 . . ?
C14B C13B C18B 116.8(12) . . ?
C12B C13B C18B 121.8(12) . . ?
C13B C14B C15B 120.0 . . ?
C13B C14B O4B 122.1(10) . . ?
C15B C14B O4B 117.9(10) . . ?
C14B C15B C10B 120.0 . . ?
C14B C15B H15B 120.0 . . ?
C10B C15B H15B 120.0 . . ?
C11B O3B C16B 118.9(17) . . ?
C14B O4B C17B 103.8(14) . . ?
O3B C16B H16D 109.5 . . ?
O3B C16B H16E 109.5 . . ?
H16D C16B H16E 109.5 . . ?
O3B C16B H16F 109.5 . . ?
H16D C16B H16F 109.5 . . ?
H16E C16B H16F 109.5 . . ?
O4B C17B H17D 109.5 . . ?
O4B C17B H17E 109.5 . . ?
H17D C17B H17E 109.5 . . ?
O4B C17B H17F 109.5 . . ?
H17D C17B H17F 109.5 . . ?
H17E C17B H17F 109.5 . . ?
C19B C18B C13B 127.0(17) . . ?
C19B C18B H18B 116.5 . . ?
C13B C18B H18B 116.5 . . ?
C18B C19B C20 119.9(16) . . ?
C18B C19B H19B 120.0 . . ?
C20 C19B H19B 120.0 . . ?
C21 C20 C25 117.4(9) . . ?
C21 C20 C19A 130.2(19) . . ?
C25 C20 C19A 112.3(18) . . ?
C21 C20 C19B 109.5(13) . . ?
C25 C20 C19B 132.1(13) . . ?
C20 C21 C22 121.8(10) . . ?
C20 C21 H21A 119.1 . . ?
C22 C21 H21A 119.1 . . ?
C23 C22 C21 118.4(10) . . ?
C23 C22 H22A 120.8 . . ?
C21 C22 H22A 120.8 . . ?
C24 C23 C22 118.9(7) . . ?
C24 C23 C26 123.2(7) . . ?
C22 C23 C26 117.9(7) . . ?
C23 C24 C25 121.6(9) . . ?
C23 C24 H24A 119.2 . . ?
C25 C24 H24A 119.2 . . ?
C20 C25 C24 121.9(10) . . ?
C20 C25 H25A 119.1 . . ?
C24 C25 H25A 119.1 . . ?
O5 C26 O6 124.5(6) . . ?
O5 C26 C23 119.7(6) . . ?
O6 C26 C23 115.7(7) . . ?
O8 C27 O7 119.2(6) . . ?
O8 C27 C28 119.0(6) . . ?
O7 C27 C28 121.6(6) . . ?
O8 C27 Yb1 52.1(3) . . ?
O7 C27 Yb1 68.6(4) . . ?
C28 C27 Yb1 162.0(5) . . ?
C29 C28 C33 120.0 . . ?
C29 C28 C27 120.5(5) . . ?
C33 C28 C27 119.4(5) . . ?
C30 C29 C28 120.0 . . ?
C30 C29 H29A 120.0 . . ?
C28 C29 H29A 120.0 . . ?
C29 C30 C31 120.0 . . ?
C29 C30 H30A 120.0 . . ?
C31 C30 H30A 120.0 . . ?
C32 C31 C30 120.0 . . ?
C32 C31 C34 122.0(9) . . ?
C30 C31 C34 117.6(9) . . ?
C33 C32 C31 120.0 . . ?
C33 C32 H32A 120.0 . . ?
C31 C32 H32A 120.0 . . ?
C32 C33 C28 120.0 . . ?
C32 C33 H33A 120.0 . . ?
C28 C33 H33A 120.0 . . ?
C35 C34 C31 131.0(16) . . ?
C35 C34 H34A 114.5 . . ?
C31 C34 H34A 114.5 . . ?
C34 C35 C36 128.4(17) . . ?
C34 C35 H35A 115.8 . . ?
C36 C35 H35A 115.8 . . ?
C38 C36 C37 118.7(9) . . ?
C38 C36 C35 119.3(16) . . ?
C37 C36 C35 122.0(16) . . ?
C38 C37 C36 119.8(11) 5_676 . ?
C38 C37 H37A 120.1 5_676 . ?
C36 C37 H37A 120.1 . . ?
O9 C38 C36 114.6(17) . . ?
O9 C38 C37 124.0(18) . 5_676 ?
C36 C38 C37 121.1(12) . 5_676 ?
O9 C39 H39A 109.5 . . ?
O9 C39 H39B 109.5 . . ?
H39A C39 H39B 109.5 . . ?
O9 C39 H39C 109.5 . . ?
H39A C39 H39C 109.5 . . ?
H39B C39 H39C 109.5 . . ?
C38 O9 C39 121(2) . . ?
C1 O1 Yb1 154.8(5) . 7_565 ?
C1 O2 Yb2 135.4(5) . 3_545 ?
C26 O5 Yb1 143.8(4) . . ?
C26 O6 Yb2 141.5(5) . . ?
C27 O7 Yb2 141.5(4) . . ?
C27 O7 Yb1 85.3(4) . . ?
Yb2 O7 Yb1 117.21(18) . . ?
C27 O8 Yb1 102.9(4) . . ?
O1 Yb1 O1 87.2(3) 8_666 7_666 ?
O1 Yb1 O5 92.13(19) 8_666 2_665 ?
O1 Yb1 O5 154.56(18) 7_666 2_665 ?
O1 Yb1 O5 154.56(18) 8_666 . ?
O1 Yb1 O5 92.13(19) 7_666 . ?
O5 Yb1 O5 99.1(3) 2_665 . ?
O1 Yb1 O8 79.6(2) 8_666 . ?
O1 Yb1 O8 127.48(19) 7_666 . ?
O5 Yb1 O8 77.15(18) 2_665 . ?
O5 Yb1 O8 80.77(19) . . ?
O1 Yb1 O8 127.47(19) 8_666 2_665 ?
O1 Yb1 O8 79.6(2) 7_666 2_665 ?
O5 Yb1 O8 80.77(19) 2_665 2_665 ?
O5 Yb1 O8 77.15(18) . 2_665 ?
O8 Yb1 O8 145.7(3) . 2_665 ?
O1 Yb1 O7 76.63(16) 8_666 . ?
O1 Yb1 O7 76.67(16) 7_666 . ?
O5 Yb1 O7 127.86(16) 2_665 . ?
O5 Yb1 O7 78.47(16) . . ?
O8 Yb1 O7 50.86(16) . . ?
O8 Yb1 O7 145.02(17) 2_665 . ?
O1 Yb1 O7 76.66(16) 8_666 2_665 ?
O1 Yb1 O7 76.63(16) 7_666 2_665 ?
O5 Yb1 O7 78.47(16) 2_665 2_665 ?
O5 Yb1 O7 127.86(16) . 2_665 ?
O8 Yb1 O7 145.02(17) . 2_665 ?
O8 Yb1 O7 50.86(16) 2_665 2_665 ?
O7 Yb1 O7 142.81(19) . 2_665 ?
O1 Yb1 C27 73.54(19) 8_666 . ?
O1 Yb1 C27 102.5(2) 7_666 . ?
O5 Yb1 C27 101.7(2) 2_665 . ?
O5 Yb1 C27 81.82(19) . . ?
O8 Yb1 C27 25.07(18) . . ?
O8 Yb1 C27 158.94(19) 2_665 . ?
O7 Yb1 C27 26.19(17) . . ?
O7 Yb1 C27 150.20(17) 2_665 . ?
O1 Yb1 C27 102.5(2) 8_666 2_665 ?
O1 Yb1 C27 73.54(19) 7_666 2_665 ?
O5 Yb1 C27 81.82(19) 2_665 2_665 ?
O5 Yb1 C27 101.7(2) . 2_665 ?
O8 Yb1 C27 158.94(19) . 2_665 ?
O8 Yb1 C27 25.07(18) 2_665 2_665 ?
O7 Yb1 C27 150.19(17) . 2_665 ?
O7 Yb1 C27 26.19(17) 2_665 2_665 ?
C27 Yb1 C27 174.7(3) . 2_665 ?
O1 Yb1 Yb2 96.18(13) 8_666 . ?
O1 Yb1 Yb2 57.38(13) 7_666 . ?
O5 Yb1 Yb2 147.67(13) 2_665 . ?
O5 Yb1 Yb2 62.72(13) . . ?
O8 Yb1 Yb2 73.76(13) . . ?
O8 Yb1 Yb2 117.08(14) 2_665 . ?
O7 Yb1 Yb2 28.02(10) . . ?
O7 Yb1 Yb2 133.86(9) 2_665 . ?
C27 Yb1 Yb2 51.83(15) . . ?
C27 Yb1 Yb2 126.18(14) 2_665 . ?
O1 Yb1 Yb2 57.38(13) 8_666 2_665 ?
O1 Yb1 Yb2 96.18(13) 7_666 2_665 ?
O5 Yb1 Yb2 62.71(13) 2_665 2_665 ?
O5 Yb1 Yb2 147.66(13) . 2_665 ?
O8 Yb1 Yb2 117.08(14) . 2_665 ?
O8 Yb1 Yb2 73.76(13) 2_665 2_665 ?
O7 Yb1 Yb2 133.86(9) . 2_665 ?
O7 Yb1 Yb2 28.02(10) 2_665 2_665 ?
C27 Yb1 Yb2 126.18(14) . 2_665 ?
C27 Yb1 Yb2 51.83(15) 2_665 2_665 ?
Yb2 Yb1 Yb2 145.352(9) . 2_665 ?
O2 Yb2 O2 179.999(2) 3 7_666 ?
O2 Yb2 O6 92.3(2) 3 5_666 ?
O2 Yb2 O6 87.7(2) 7_666 5_666 ?
O2 Yb2 O6 87.7(2) 3 . ?
O2 Yb2 O6 92.3(2) 7_666 . ?
O6 Yb2 O6 179.998(1) 5_666 . ?
O2 Yb2 O7 90.0(2) 3 . ?
O2 Yb2 O7 90.0(2) 7_666 . ?
O6 Yb2 O7 92.97(18) 5_666 . ?
O6 Yb2 O7 87.03(18) . . ?
O2 Yb2 O7 90.0(2) 3 5_666 ?
O2 Yb2 O7 90.0(2) 7_666 5_666 ?
O6 Yb2 O7 87.04(18) 5_666 5_666 ?
O6 Yb2 O7 92.96(18) . 5_666 ?
O7 Yb2 O7 179.996(1) . 5_666 ?
O2 Yb2 Yb1 67.78(15) 3 5_666 ?
O2 Yb2 Yb1 112.22(15) 7_666 5_666 ?
O6 Yb2 Yb1 63.01(14) 5_666 5_666 ?
O6 Yb2 Yb1 116.99(14) . 5_666 ?
O7 Yb2 Yb1 145.23(12) . 5_666 ?
O7 Yb2 Yb1 34.78(12) 5_666 5_666 ?
O2 Yb2 Yb1 112.22(15) 3 . ?
O2 Yb2 Yb1 67.78(15) 7_666 . ?
O6 Yb2 Yb1 116.99(14) 5_666 . ?
O6 Yb2 Yb1 63.01(14) . . ?
O7 Yb2 Yb1 34.77(12) . . ?
O7 Yb2 Yb1 145.22(12) 5_666 . ?
Yb1 Yb2 Yb1 180.0 5_666 . ?

loop_
_geom_bond_atom_site_label_1
_geom_bond_atom_site_label_2
_geom_bond_distance
_geom_bond_site_symmetry_2
_geom_bond_publ_flag
C1 O1 1.232(8) . ?
C1 O2 1.264(9) . ?
C1 C2B 1.497(9) . ?
C1 C2A 1.501(13) . ?
C2A C3A 1.3900 . ?
C2A C7A 1.3900 . ?
C3A C4A 1.3900 . ?
C3A H3AA 0.9300 . ?
C4A C5A 1.3900 . ?
C4A H4AA 0.9300 . ?
C5A C6A 1.3900 . ?
C5A C8A 1.518(16) . ?
C6A C7A 1.3900 . ?
C6A H6AA 0.9300 . ?
C7A H7AA 0.9300 . ?
C8A C9A 1.238(18) . ?
C8A H8A 0.9300 . ?
C9A C10A 1.478(15) . ?
C9A H9AA 0.9300 . ?
C10A C11A 1.3900 . ?
C10A C15A 1.3900 . ?
C11A C12A 1.3900 . ?
C11A O3A 1.497(18) . ?
C12A C13A 1.3900 . ?
C12A H12A 0.9300 . ?
C13A C14A 1.3900 . ?
C13A C18A 1.498(15) . ?
C14A C15A 1.3900 . ?
C14A O4A 1.514(19) . ?
C15A H15A 0.9300 . ?
O3A C16A 1.69(2) . ?
O4A C17A 1.65(2) . ?
C16A H16A 0.9600 . ?
C16A H16B 0.9600 . ?
C16A H16C 0.9600 . ?
C17A H17A 0.9600 . ?
C17A H17B 0.9600 . ?
C17A H17C 0.9600 . ?
C18A C19A 1.231(18) . ?
C18A H18A 0.9300 . ?
C19A C20 1.514(15) . ?
C19A H19A 0.9300 . ?
C2B C3B 1.3900 . ?
C2B C7B 1.3900 . ?
C3B C4B 1.3900 . ?
C3B H3BA 0.9300 . ?
C4B C5B 1.3900 . ?
C4B H4BA 0.9300 . ?
C5B C6B 1.3900 . ?
C5B C8B 1.514(12) . ?
C6B C7B 1.3900 . ?
C6B H6BA 0.9300 . ?
C7B H7BA 0.9300 . ?
C8B C9B 1.244(15) . ?
C8B H8BA 0.9300 . ?
C9B C10B 1.490(12) . ?
C9B H9BA 0.9300 . ?
C10B C11B 1.3900 . ?
C10B C15B 1.3900 . ?
C11B C12B 1.3900 . ?
C11B O3B 1.457(15) . ?
C12B C13B 1.3900 . ?
C12B H12B 0.9300 . ?
C13B C14B 1.3900 . ?
C13B C18B 1.493(13) . ?
C14B C15B 1.3900 . ?
C14B O4B 1.410(14) . ?
C15B H15B 0.9300 . ?
O3B C16B 1.63(2) . ?
O4B C17B 1.67(2) . ?
C16B H16D 0.9600 . ?
C16B H16E 0.9600 . ?
C16B H16F 0.9600 . ?
C17B H17D 0.9600 . ?
C17B H17E 0.9600 . ?
C17B H17F 0.9600 . ?
C18B C19B 1.228(16) . ?
C18B H18B 0.9300 . ?
C19B C20 1.518(13) . ?
C19B H19B 0.9300 . ?
C20 C21 1.341(16) . ?
C20 C25 1.362(15) . ?
C21 C22 1.426(12) . ?
C21 H21A 0.9300 . ?
C22 C23 1.383(11) . ?
C22 H22A 0.9300 . ?
C23 C24 1.332(11) . ?
C23 C26 1.498(9) . ?
C24 C25 1.373(12) . ?
C24 H24A 0.9300 . ?
C25 H25A 0.9300 . ?
C26 O5 1.244(8) . ?
C26 O6 1.273(8) . ?
C27 O8 1.256(8) . ?
C27 O7 1.280(8) . ?
C27 C28 1.469(8) . ?
C27 Yb1 2.891(7) . ?
C28 C29 1.3900 . ?
C28 C33 1.3900 . ?
C29 C30 1.3900 . ?
C29 H29A 0.9300 . ?
C30 C31 1.3900 . ?
C30 H30A 0.9300 . ?
C31 C32 1.3900 . ?
C31 C34 1.511(12) . ?
C32 C33 1.3900 . ?
C32 H32A 0.9300 . ?
C33 H33A 0.9300 . ?
C34 C35 1.222(15) . ?
C34 H34A 0.9300 . ?
C35 C36 1.488(13) . ?
C35 H35A 0.9300 . ?
C36 C38 1.353(14) . ?
C36 C37 1.371(14) . ?
C37 C38 1.370(14) 5_676 ?
C37 H37A 0.9300 . ?
C38 O9 1.34(2) . ?
C38 C37 1.370(14) 5_676 ?
C39 O9 1.48(3) . ?
C39 H39A 0.9600 . ?
C39 H39B 0.9600 . ?
C39 H39C 0.9600 . ?
O1 Yb1 2.206(5) 7_565 ?
O2 Yb2 2.188(5) 3_545 ?
O5 Yb1 2.215(4) . ?
O6 Yb2 2.189(5) . ?
O7 Yb2 2.224(5) . ?
O7 Yb1 2.700(5) . ?
O8 Yb1 2.339(5) . ?
Yb1 O1 2.206(5) 8_666 ?
Yb1 O1 2.206(5) 7_666 ?
Yb1 O5 2.215(5) 2_665 ?
Yb1 O8 2.339(5) 2_665 ?
Yb1 O7 2.701(5) 2_665 ?
Yb1 C27 2.891(7) 2_665 ?
Yb1 Yb2 4.2110(3) . ?
Yb1 Yb2 4.2110(3) 2_665 ?
Yb2 O2 2.188(5) 3 ?
Yb2 O2 2.188(5) 7_666 ?
Yb2 O6 2.189(5) 5_666 ?
Yb2 O7 2.224(5) 5_666 ?
Yb2 Yb1 4.2110(4) 5_666 ?

loop_
_geom_torsion_atom_site_label_1
_geom_torsion_atom_site_label_2
_geom_torsion_atom_site_label_3
_geom_torsion_atom_site_label_4
_geom_torsion
_geom_torsion_site_symmetry_1
_geom_torsion_site_symmetry_2
_geom_torsion_site_symmetry_3
_geom_torsion_site_symmetry_4
_geom_torsion_publ_flag
O1 C1 C2A C3A -170.4(12) . . . . ?
O2 C1 C2A C3A 10(2) . . . . ?
C2B C1 C2A C3A 49(27) . . . . ?
O1 C1 C2A C7A 7(2) . . . . ?
O2 C1 C2A C7A -172.3(13) . . . . ?
C2B C1 C2A C7A -133(29) . . . . ?
C7A C2A C3A C4A 0.0 . . . . ?
C1 C2A C3A C4A 178(2) . . . . ?
C2A C3A C4A C5A 0.0 . . . . ?
C3A C4A C5A C6A 0.0 . . . . ?
C3A C4A C5A C8A -175(4) . . . . ?
C4A C5A C6A C7A 0.0 . . . . ?
C8A C5A C6A C7A 176(3) . . . . ?
C5A C6A C7A C2A 0.0 . . . . ?
C3A C2A C7A C6A 0.0 . . . . ?
C1 C2A C7A C6A -178(2) . . . . ?
C6A C5A C8A C9A 170(4) . . . . ?
C4A C5A C8A C9A -15(6) . . . . ?
C5A C8A C9A C10A 173(4) . . . . ?
C8A C9A C10A C11A 6(6) . . . . ?
C8A C9A C10A C15A -171(4) . . . . ?
C15A C10A C11A C12A 0.0 . . . . ?
C9A C10A C11A C12A -177(3) . . . . ?
C15A C10A C11A O3A 178(2) . . . . ?
C9A C10A C11A O3A 1(4) . . . . ?
C10A C11A C12A C13A 0.0 . . . . ?
O3A C11A C12A C13A -178.7(18) . . . . ?
C11A C12A C13A C14A 0.0 . . . . ?
C11A C12A C13A C18A -179(3) . . . . ?
C12A C13A C14A C15A 0.0 . . . . ?
C18A C13A C14A C15A 179(4) . . . . ?
C12A C13A C14A O4A 179(2) . . . . ?
C18A C13A C14A O4A -2(4) . . . . ?
C13A C14A C15A C10A 0.0 . . . . ?
O4A C14A C15A C10A -179.2(18) . . . . ?
C11A C10A C15A C14A 0.0 . . . . ?
C9A C10A C15A C14A 178(3) . . . . ?
C12A C11A O3A C16A 9(3) . . . . ?
C10A C11A O3A C16A -170(3) . . . . ?
C15A C14A O4A C17A -7(3) . . . . ?
C13A C14A O4A C17A 174(3) . . . . ?
C12A C13A C18A C19A -2(7) . . . . ?
C14A C13A C18A C19A 179(5) . . . . ?
C13A C18A C19A C20 -157(5) . . . . ?
O1 C1 C2B C3B 168.4(8) . . . . ?
O2 C1 C2B C3B -8.9(14) . . . . ?
C2A C1 C2B C3B -151(29) . . . . ?
O1 C1 C2B C7B -14.2(13) . . . . ?
O2 C1 C2B C7B 168.5(8) . . . . ?
C2A C1 C2B C7B 26(28) . . . . ?
C7B C2B C3B C4B 0.0 . . . . ?
C1 C2B C3B C4B 177.4(14) . . . . ?
C2B C3B C4B C5B 0.0 . . . . ?
C3B C4B C5B C6B 0.0 . . . . ?
C3B C4B C5B C8B -172.5(18) . . . . ?
C4B C5B C6B C7B 0.0 . . . . ?
C8B C5B C6B C7B 171.7(19) . . . . ?
C5B C6B C7B C2B 0.0 . . . . ?
C3B C2B C7B C6B 0.0 . . . . ?
C1 C2B C7B C6B -177.5(14) . . . . ?
C6B C5B C8B C9B 7(3) . . . . ?
C4B C5B C8B C9B 179(2) . . . . ?
C5B C8B C9B C10B -177(2) . . . . ?
C8B C9B C10B C11B 175(2) . . . . ?
C8B C9B C10B C15B -5(3) . . . . ?
C15B C10B C11B C12B 0.0 . . . . ?
C9B C10B C11B C12B 179.9(17) . . . . ?
C15B C10B C11B O3B 176.1(16) . . . . ?
C9B C10B C11B O3B -4.0(19) . . . . ?
C10B C11B C12B C13B 0.0 . . . . ?
O3B C11B C12B C13B -176.4(14) . . . . ?
C11B C12B C13B C14B 0.0 . . . . ?
C11B C12B C13B C18B 166.0(19) . . . . ?
C12B C13B C14B C15B 0.0 . . . . ?
C18B C13B C14B C15B -166.7(18) . . . . ?
C12B C13B C14B O4B -179.6(16) . . . . ?
C18B C13B C14B O4B 14(2) . . . . ?
C13B C14B C15B C10B 0.0 . . . . ?
O4B C14B C15B C10B 179.6(15) . . . . ?
C11B C10B C15B C14B 0.0 . . . . ?
C9B C10B C15B C14B -179.9(18) . . . . ?
C12B C11B O3B C16B -22(3) . . . . ?
C10B C11B O3B C16B 162(2) . . . . ?
C13B C14B O4B C17B -179.7(17) . . . . ?
C15B C14B O4B C17B 1(2) . . . . ?
C14B C13B C18B C19B -176(3) . . . . ?
C12B C13B C18B C19B 17(4) . . . . ?
C13B C18B C19B C20 172(2) . . . . ?
C18A C19A C20 C21 174(5) . . . . ?
C18A C19A C20 C25 -12(7) . . . . ?
C18A C19A C20 C19B 136(11) . . . . ?
C18B C19B C20 C21 -176(2) . . . . ?
C18B C19B C20 C25 16(4) . . . . ?
C18B C19B C20 C19A -26(5) . . . . ?
C25 C20 C21 C22 -2(2) . . . . ?
C19A C20 C21 C22 172(3) . . . . ?
C19B C20 C21 C22 -172.2(16) . . . . ?
C20 C21 C22 C23 1(2) . . . . ?
C21 C22 C23 C24 -1.1(17) . . . . ?
C21 C22 C23 C26 178.6(11) . . . . ?
C22 C23 C24 C25 2.0(17) . . . . ?
C26 C23 C24 C25 -177.5(10) . . . . ?
C21 C20 C25 C24 3(2) . . . . ?
C19A C20 C25 C24 -172(2) . . . . ?
C19B C20 C25 C24 170.4(18) . . . . ?
C23 C24 C25 C20 -3(2) . . . . ?
C24 C23 C26 O5 -174.8(9) . . . . ?
C22 C23 C26 O5 5.6(12) . . . . ?
C24 C23 C26 O6 5.5(12) . . . . ?
C22 C23 C26 O6 -174.1(9) . . . . ?
O8 C27 C28 C29 -166.0(6) . . . . ?
O7 C27 C28 C29 9.9(10) . . . . ?
Yb1 C27 C28 C29 -110.6(15) . . . . ?
O8 C27 C28 C33 10.0(9) . . . . ?
O7 C27 C28 C33 -174.1(6) . . . . ?
Yb1 C27 C28 C33 65.5(18) . . . . ?
C33 C28 C29 C30 0.0 . . . . ?
C27 C28 C29 C30 176.0(8) . . . . ?
C28 C29 C30 C31 0.0 . . . . ?
C29 C30 C31 C32 0.0 . . . . ?
C29 C30 C31 C34 -172.6(11) . . . . ?
C30 C31 C32 C33 0.0 . . . . ?
C34 C31 C32 C33 172.3(12) . . . . ?
C31 C32 C33 C28 0.0 . . . . ?
C29 C28 C33 C32 0.0 . . . . ?
C27 C28 C33 C32 -176.1(8) . . . . ?
C32 C31 C34 C35 -8(3) . . . . ?
C30 C31 C34 C35 165(2) . . . . ?
C31 C34 C35 C36 176.5(18) . . . . ?
C34 C35 C36 C38 -168(3) . . . . ?
C34 C35 C36 C37 11(4) . . . . ?
C38 C36 C37 C38 -7(5) . . . 5_676 ?
C35 C36 C37 C38 174(2) . . . 5_676 ?
C37 C36 C38 O9 -178.3(18) . . . . ?
C35 C36 C38 O9 0(4) . . . . ?
C37 C36 C38 C37 7(5) . . . 5_676 ?
C35 C36 C38 C37 -174(2) . . . 5_676 ?
C36 C38 O9 C39 176(2) . . . . ?
C37 C38 O9 C39 -9(5) 5_676 . . . ?
O2 C1 O1 Yb1 -16.8(18) . . . 7_565 ?
C2B C1 O1 Yb1 166.2(11) . . . 7_565 ?
C2A C1 O1 Yb1 163.5(15) . . . 7_565 ?
O1 C1 O2 Yb2 5.7(13) . . . 3_545 ?
C2B C1 O2 Yb2 -177.1(8) . . . 3_545 ?
C2A C1 O2 Yb2 -174.5(14) . . . 3_545 ?
O6 C26 O5 Yb1 -1.9(14) . . . . ?
C23 C26 O5 Yb1 178.4(6) . . . . ?
O5 C26 O6 Yb2 29.0(13) . . . . ?
C23 C26 O6 Yb2 -151.3(6) . . . . ?
O8 C27 O7 Yb2 -116.7(7) . . . . ?
C28 C27 O7 Yb2 67.4(10) . . . . ?
Yb1 C27 O7 Yb2 -129.2(7) . . . . ?
O8 C27 O7 Yb1 12.5(6) . . . . ?
C28 C27 O7 Yb1 -163.4(7) . . . . ?
O7 C27 O8 Yb1 -14.8(7) . . . . ?
C28 C27 O8 Yb1 161.2(6) . . . . ?
C26 O5 Yb1 O1 -45.2(11) . . . 8_666 ?
C26 O5 Yb1 O1 42.7(9) . . . 7_666 ?
C26 O5 Yb1 O5 -160.2(9) . . . 2_665 ?
C26 O5 Yb1 O8 -85.0(9) . . . . ?
C26 O5 Yb1 O8 121.5(9) . . . 2_665 ?
C26 O5 Yb1 O7 -33.2(8) . . . . ?
C26 O5 Yb1 O7 117.4(8) . . . 2_665 ?
C26 O5 Yb1 C27 -59.6(8) . . . . ?
C26 O5 Yb1 C27 116.3(8) . . . 2_665 ?
C26 O5 Yb1 Yb2 -8.5(8) . . . . ?
C26 O5 Yb1 Yb2 147.8(7) . . . 2_665 ?
C27 O8 Yb1 O1 -73.4(5) . . . 8_666 ?
C27 O8 Yb1 O1 4.8(5) . . . 7_666 ?
C27 O8 Yb1 O5 -168.0(5) . . . 2_665 ?
C27 O8 Yb1 O5 90.4(5) . . . . ?
C27 O8 Yb1 O8 140.8(5) . . . 2_665 ?
C27 O8 Yb1 O7 7.8(4) . . . . ?
C27 O8 Yb1 O7 -121.1(4) . . . 2_665 ?
C27 O8 Yb1 C27 -171.0(5) . . . 2_665 ?
C27 O8 Yb1 Yb2 26.3(4) . . . . ?
C27 O8 Yb1 Yb2 -118.1(4) . . . 2_665 ?
C27 O7 Yb1 O1 79.8(4) . . . 8_666 ?
Yb2 O7 Yb1 O1 -133.0(2) . . . 8_666 ?
C27 O7 Yb1 O1 170.1(4) . . . 7_666 ?
Yb2 O7 Yb1 O1 -42.8(2) . . . 7_666 ?
C27 O7 Yb1 O5 -2.3(4) . . . 2_665 ?
Yb2 O7 Yb1 O5 144.8(2) . . . 2_665 ?
C27 O7 Yb1 O5 -94.9(4) . . . . ?
Yb2 O7 Yb1 O5 52.2(2) . . . . ?
C27 O7 Yb1 O8 -7.5(4) . . . . ?
Yb2 O7 Yb1 O8 139.6(3) . . . . ?
C27 O7 Yb1 O8 -141.5(4) . . . 2_665 ?
Yb2 O7 Yb1 O8 5.7(4) . . . 2_665 ?
C27 O7 Yb1 O7 125.0(4) . . . 2_665 ?
Yb2 O7 Yb1 O7 -87.90(18) . . . 2_665 ?
Yb2 O7 Yb1 C27 147.1(5) . . . . ?
C27 O7 Yb1 C27 171.6(4) . . . 2_665 ?
Yb2 O7 Yb1 C27 -41.2(4) . . . 2_665 ?
C27 O7 Yb1 Yb2 -147.1(5) . . . . ?
C27 O7 Yb1 Yb2 84.3(4) . . . 2_665 ?
Yb2 O7 Yb1 Yb2 -128.52(14) . . . 2_665 ?
O8 C27 Yb1 O1 100.7(5) . . . 8_666 ?
O7 C27 Yb1 O1 -93.1(4) . . . 8_666 ?
C28 C27 Yb1 O1 34.8(16) . . . 8_666 ?
O8 C27 Yb1 O1 -176.1(4) . . . 7_666 ?
O7 C27 Yb1 O1 -9.9(4) . . . 7_666 ?
C28 C27 Yb1 O1 118.0(16) . . . 7_666 ?
O8 C27 Yb1 O5 11.9(5) . . . 2_665 ?
O7 C27 Yb1 O5 178.1(4) . . . 2_665 ?
C28 C27 Yb1 O5 -53.9(16) . . . 2_665 ?
O8 C27 Yb1 O5 -85.7(5) . . . . ?
O7 C27 Yb1 O5 80.5(4) . . . . ?
C28 C27 Yb1 O5 -151.6(16) . . . . ?
O7 C27 Yb1 O8 166.2(7) . . . . ?
C28 C27 Yb1 O8 -65.9(16) . . . . ?
O8 C27 Yb1 O8 -82.7(9) . . . 2_665 ?
O7 C27 Yb1 O8 83.5(7) . . . 2_665 ?
C28 C27 Yb1 O8 -148.6(14) . . . 2_665 ?
O8 C27 Yb1 O7 -166.2(7) . . . . ?
C28 C27 Yb1 O7 127.9(18) . . . . ?
O8 C27 Yb1 O7 99.1(5) . . . 2_665 ?
O7 C27 Yb1 O7 -94.7(6) . . . 2_665 ?
C28 C27 Yb1 O7 33.2(18) . . . 2_665 ?
O8 C27 Yb1 Yb2 -147.3(5) . . . . ?
O7 C27 Yb1 Yb2 18.9(3) . . . . ?
C28 C27 Yb1 Yb2 146.9(17) . . . . ?
O8 C27 Yb1 Yb2 76.6(5) . . . 2_665 ?
O7 C27 Yb1 Yb2 -117.3(3) . . . 2_665 ?
C28 C27 Yb1 Yb2 10.7(17) . . . 2_665 ?
C26 O6 Yb2 O2 92.4(8) . . . 3 ?
C26 O6 Yb2 O2 -87.6(8) . . . 7_666 ?
C26 O6 Yb2 O7 2.2(8) . . . . ?
C26 O6 Yb2 O7 -177.8(8) . . . 5_666 ?
C26 O6 Yb2 Yb1 155.9(7) . . . 5_666 ?
C26 O6 Yb2 Yb1 -24.1(7) . . . . ?
C27 O7 Yb2 O2 -11.7(7) . . . 3 ?
Yb1 O7 Yb2 O2 -131.5(2) . . . 3 ?
C27 O7 Yb2 O2 168.3(7) . . . 7_666 ?
Yb1 O7 Yb2 O2 48.5(2) . . . 7_666 ?
C27 O7 Yb2 O6 -104.0(7) . . . 5_666 ?
Yb1 O7 Yb2 O6 136.2(2) . . . 5_666 ?
C27 O7 Yb2 O6 76.0(7) . . . . ?
Yb1 O7 Yb2 O6 -43.8(2) . . . . ?
C27 O7 Yb2 Yb1 -60.2(8) . . . 5_666 ?
Yb1 O7 Yb2 Yb1 180.0 . . . 5_666 ?
C27 O7 Yb2 Yb1 119.8(8) . . . . ?
O1 Yb1 Yb2 O2 99.7(2) 8_666 . . 3 ?
O1 Yb1 Yb2 O2 -177.6(2) 7_666 . . 3 ?
O5 Yb1 Yb2 O2 -4.2(3) 2_665 . . 3 ?
O5 Yb1 Yb2 O2 -65.3(2) . . . 3 ?
O8 Yb1 Yb2 O2 22.5(2) . . . 3 ?
O8 Yb1 Yb2 O2 -122.3(2) 2_665 . . 3 ?
O7 Yb1 Yb2 O2 54.1(3) . . . 3 ?
O7 Yb1 Yb2 O2 177.2(2) 2_665 . . 3 ?
C27 Yb1 Yb2 O2 36.3(3) . . . 3 ?
C27 Yb1 Yb2 O2 -149.9(3) 2_665 . . 3 ?
Yb2 Yb1 Yb2 O2 136.89(18) 2_665 . . 3 ?
O1 Yb1 Yb2 O2 -80.3(2) 8_666 . . 7_666 ?
O1 Yb1 Yb2 O2 2.4(2) 7_666 . . 7_666 ?
O5 Yb1 Yb2 O2 175.8(3) 2_665 . . 7_666 ?
O5 Yb1 Yb2 O2 114.7(2) . . . 7_666 ?
O8 Yb1 Yb2 O2 -157.5(2) . . . 7_666 ?
O8 Yb1 Yb2 O2 57.7(2) 2_665 . . 7_666 ?
O7 Yb1 Yb2 O2 -125.9(3) . . . 7_666 ?
O7 Yb1 Yb2 O2 -2.8(2) 2_665 . . 7_666 ?
C27 Yb1 Yb2 O2 -143.7(3) . . . 7_666 ?
C27 Yb1 Yb2 O2 30.1(3) 2_665 . . 7_666 ?
Yb2 Yb1 Yb2 O2 -43.11(18) 2_665 . . 7_666 ?
O1 Yb1 Yb2 O6 -5.1(2) 8_666 . . 5_666 ?
O1 Yb1 Yb2 O6 77.5(2) 7_666 . . 5_666 ?
O5 Yb1 Yb2 O6 -109.1(3) 2_665 . . 5_666 ?
O5 Yb1 Yb2 O6 -170.2(2) . . . 5_666 ?
O8 Yb1 Yb2 O6 -82.4(2) . . . 5_666 ?
O8 Yb1 Yb2 O6 132.8(2) 2_665 . . 5_666 ?
O7 Yb1 Yb2 O6 -50.8(3) . . . 5_666 ?
O7 Yb1 Yb2 O6 72.3(2) 2_665 . . 5_666 ?
C27 Yb1 Yb2 O6 -68.6(2) . . . 5_666 ?
C27 Yb1 Yb2 O6 105.2(2) 2_665 . . 5_666 ?
Yb2 Yb1 Yb2 O6 32.01(16) 2_665 . . 5_666 ?
O1 Yb1 Yb2 O6 174.9(2) 8_666 . . . ?
O1 Yb1 Yb2 O6 -102.5(2) 7_666 . . . ?
O5 Yb1 Yb2 O6 70.9(3) 2_665 . . . ?
O5 Yb1 Yb2 O6 9.8(2) . . . . ?
O8 Yb1 Yb2 O6 97.6(2) . . . . ?
O8 Yb1 Yb2 O6 -47.2(2) 2_665 . . . ?
O7 Yb1 Yb2 O6 129.2(3) . . . . ?
O7 Yb1 Yb2 O6 -107.7(2) 2_665 . . . ?
C27 Yb1 Yb2 O6 111.4(2) . . . . ?
C27 Yb1 Yb2 O6 -74.8(2) 2_665 . . . ?
Yb2 Yb1 Yb2 O6 -147.99(16) 2_665 . . . ?
O1 Yb1 Yb2 O7 45.7(2) 8_666 . . . ?
O1 Yb1 Yb2 O7 128.3(3) 7_666 . . . ?
O5 Yb1 Yb2 O7 -58.3(3) 2_665 . . . ?
O5 Yb1 Yb2 O7 -119.4(3) . . . . ?
O8 Yb1 Yb2 O7 -31.5(2) . . . . ?
O8 Yb1 Yb2 O7 -176.4(3) 2_665 . . . ?
O7 Yb1 Yb2 O7 123.1(3) 2_665 . . . ?
C27 Yb1 Yb2 O7 -17.7(3) . . . . ?
C27 Yb1 Yb2 O7 156.1(3) 2_665 . . . ?
Yb2 Yb1 Yb2 O7 82.8(2) 2_665 . . . ?
O1 Yb1 Yb2 O7 -134.3(2) 8_666 . . 5_666 ?
O1 Yb1 Yb2 O7 -51.7(3) 7_666 . . 5_666 ?
O5 Yb1 Yb2 O7 121.7(3) 2_665 . . 5_666 ?
O5 Yb1 Yb2 O7 60.6(3) . . . 5_666 ?
O8 Yb1 Yb2 O7 148.5(2) . . . 5_666 ?
O8 Yb1 Yb2 O7 3.6(3) 2_665 . . 5_666 ?
O7 Yb1 Yb2 O7 180.0 . . . 5_666 ?
O7 Yb1 Yb2 O7 -56.9(3) 2_665 . . 5_666 ?
C27 Yb1 Yb2 O7 162.3(3) . . . 5_666 ?
C27 Yb1 Yb2 O7 -23.9(3) 2_665 . . 5_666 ?
Yb2 Yb1 Yb2 O7 -97.2(2) 2_665 . . 5_666 ?
